data_2007646
loop_
_publ_author_name
'Celia Marcos'
'Jos\'e M. Al\'ia'
'Victor Adovasio'
'Manuel Prieto'
'Santiago Garc\'ia-Granda'

_publ_section_title
;
 Bis(thiourea)cadmium Halides
;
_journal_issue 9
_journal_name_full 'Acta Crystallographica Section C'
_journal_page_first 1225
_journal_page_last 1229
_journal_paper_doi 10.1107/S0108270198004314
_journal_volume 54
_journal_year 1998
_chemical_formula_analytical 'C2 H8 Cd1 Cl2 N4 S2'
_chemical_formula_iupac '[Cd Cl2 (C H4 N2 S)2]'
_chemical_formula_moiety 'Cd Cl2.2(S C N2 H4)'
_chemical_formula_structural 'Cd Cl2 (S C (N H2)2)2'
_chemical_formula_sum 'C2 H8 Cd Cl2 N4 S2'
_chemical_formula_weight 335.54
_chemical_name_common 'bis(thiourea)cadmium chloride'
_chemical_name_systematic
;
 Bis(thiourea)cadmium Chloride
;
_space_group_IT_number 31
_symmetry_cell_setting orthorhombic
_symmetry_space_group_name_Hall 'P 2ac -2'
_symmetry_space_group_name_H-M 'P m n 21'
_audit_creation_method PARSTCIF
_cell_angle_alpha 90.0
_cell_angle_beta 90.0
_cell_angle_gamma 90.0
_cell_formula_units_Z 2
_cell_length_a 13.148(5)
_cell_length_b 5.8340(10)
_cell_length_c 6.501(2)
_cell_measurement_reflns_used 30
_cell_measurement_temperature 293(2)
_cell_measurement_theta_max 17.74
_cell_measurement_theta_min 11.82
_cell_volume 498.7(3)
_computing_cell_refinement 'local programs'
_computing_data_collection 'local programs'
_computing_data_reduction 'local programs'
_computing_molecular_graphics 'Xtal GX (Hall & Boulay, 1995)'
_computing_structure_refinement 'SHELXL93 (Sheldrick, 1993)'
_diffrn_ambient_temperature 293(2)
_diffrn_measurement_device 'Philips PW1100'
_diffrn_measurement_method '\w-2\q scan technique'
_diffrn_radiation_monochromator graphite
_diffrn_radiation_source 'fine-focus sealed tube'
_diffrn_radiation_type MoK\a
_diffrn_radiation_wavelength 0.71073
_diffrn_reflns_av_R_equivalents 0.0226
_diffrn_reflns_av_sigmaI/netI 0.0181
_diffrn_reflns_limit_h_max 21
_diffrn_reflns_limit_h_min -21
_diffrn_reflns_limit_k_max 9
_diffrn_reflns_limit_k_min -9
_diffrn_reflns_limit_l_max 10
_diffrn_reflns_limit_l_min 0
_diffrn_reflns_number 4176
_diffrn_reflns_theta_max 35.0
_diffrn_reflns_theta_min 3.5
_diffrn_standards_decay_% none
_diffrn_standards_interval_count 100
_diffrn_standards_number 2
_exptl_absorpt_coefficient_mu 3.091
_exptl_absorpt_correction_T_max 0.556
_exptl_absorpt_correction_T_min 0.443
_exptl_absorpt_correction_type 'psi-scan  (North et al., 1968)'
_exptl_crystal_colour colourless
_exptl_crystal_density_diffrn 2.235
_exptl_crystal_density_meas 2.320
_exptl_crystal_density_method 'flotation (Nardelli et al., 1956)'
_exptl_crystal_description prism
_exptl_crystal_F_000 324
_exptl_crystal_size_max 0.39
_exptl_crystal_size_mid 0.22
_exptl_crystal_size_min 0.19
_refine_diff_density_max 1.059
_refine_diff_density_min -2.135
_refine_ls_abs_structure_details 'Flack (1983) parameter = 0.02(2)'
_refine_ls_extinction_coef 0.127(4)
_refine_ls_extinction_method SHELXL93_(Sheldrick,_1993)
_refine_ls_goodness_of_fit_all 1.053
_refine_ls_goodness_of_fit_obs 1.008
_refine_ls_hydrogen_treatment constr
_refine_ls_matrix_type full
_refine_ls_number_parameters 56
_refine_ls_number_reflns 1198
_refine_ls_number_restraints 1
_refine_ls_restrained_S_all 1.053
_refine_ls_restrained_S_obs 1.008
_refine_ls_R_factor_all 0.0258
_refine_ls_R_factor_obs .0177
_refine_ls_shift/esd_max 0.000
_refine_ls_shift/esd_mean 0.000
_refine_ls_structure_factor_coef Fsqd
_refine_ls_weighting_details 'w = 1/[\s^2^(Fo^2^)+(0.0682P)^2^] where P=(Fo^2^+2Fc^2^)/3'
_refine_ls_weighting_scheme calc
_refine_ls_wR_factor_all 0.0428
_refine_ls_wR_factor_obs .0397
_reflns_number_observed 1127
_reflns_number_total 1198
_reflns_observed_criterion I>2\s(I)
_cod_data_source_file na1330.cif
_cod_data_source_block 1
_cod_depositor_comments
;
The following automatic conversions were performed:
'_symmetry_cell_setting' value 'Orthorhombic' changed to 'orthorhombic'
according to '/home/saulius/struct/CIF-dictionaries/cif_core.dic'
dictionary named 'cif_core.dic' version 2.4.1 from 2010-06-29.

Automatic conversion script
Id: cif_fix_enum 1527 2010-12-29 10:47:43Z saulius 

The following automatic conversions were performed:

'_symmetry_cell_setting' value 'Orthorhombic' changed to
'orthorhombic' according to
/home/saulius/struct/CIF-dictionaries/cif_core.dic dictionary named
'cif_core.dic' version 2.4.1 from 2010-06-29.

Automatic conversion script
Id: cif_fix_values 1715 2011-07-08 13:25:40Z adriana 

The following automatic conversions were performed:

'_refine_ls_weighting_scheme' value 'calc w =
1/[\s^2^(Fo^2^)+(0.0682P)^2^] where P=(Fo^2^+2Fc^2^)/3' was changed
to 'calc'. New tag '_refine_ls_weighting_details' was created. The
value of the new tag was set to 'w = 1/[\s^2^(Fo^2^)+(0.0682P)^2^]
where P=(Fo^2^+2Fc^2^)/3'.

Automatic conversion script
Id: cif_fix_values 3143 2015-03-26 13:38:13Z robertas 
;
_cod_original_sg_symbol_H-M 'P mn21'
_cod_original_formula_sum 'C2 H8 Cd1 Cl2 N4 S2'
_cod_database_code 2007646

loop_
_symmetry_equiv_pos_as_xyz
'x, y, z'
'-x+1/2, -y, z+1/2'
'-x, y, z'
'x+1/2, -y, z+1/2'

loop_
_atom_site_aniso_label
_atom_site_aniso_U_11
_atom_site_aniso_U_22
_atom_site_aniso_U_33
_atom_site_aniso_U_12
_atom_site_aniso_U_13
_atom_site_aniso_U_23
Cd .01560(10) .02500(10) .03620(10) .0000 .0000 .00320(10)
S .0182(2) .0170(2) .0538(3) -.00140(10) .0025(2) -.0058(2)
Cl1 .0301(4) .0271(3) .0312(3) .0000 .0000 .0008(2)
Cl2 .0200(3) .0212(3) .0780(10) .0000 .0000 .0091(3)
C .0170(10) .0200(10) .0290(10) -.0017(5) .0012(5) .0020(10)
N1 .0160(10) .0280(10) .084(2) -.0006(5) -.0020(10) .0050(10)
N2 .0240(10) .0190(10) .0460(10) -.0023(5) -.0010(10) -.0020(10)

loop_
_atom_site_label
_atom_site_fract_x
_atom_site_fract_y
_atom_site_fract_z
_atom_site_U_iso_or_equiv
_atom_site_thermal_displace_type
_atom_site_calc_flag
_atom_site_refinement_flags
_atom_site_occupancy
_atom_site_disorder_group
_atom_site_type_symbol
Cd .00000 -.26403(3) .00312(3) .02560(10) Uani d . 1 . Cd
S -.17216(3) -.11970(10) .11210(10) .02970(10) Uani d . 1 . S
Cl1 .00000 -.24230(10) -.38900(10) .0295(2) Uani d . 1 . Cl
Cl2 .00000 -.68990(10) .0759(2) .0397(2) Uani d . 1 . Cl
C -.26160(10) -.3318(3) .0785(3) .0218(4) Uani d . 1 . C
N1 -.3582(2) -.2690(3) .0682(6) .0430(10) Uani d . 1 . N
H1A -.40496 -.37096 .05473 .0639 Uiso d . 1 . H
H1B -.37416 -.12628 .07485 .0639 Uiso d . 1 . H
N2 -.23980(10) -.5524(3) .0678(3) .0296(4) Uani d D 1 . N
H2A -.28781 -.65138 .05434 .0444 Uiso d D 1 . H
H2B -.17754 -.59712 .07418 .0444 Uiso d D 1 . H

loop_
_atom_type_symbol
_atom_type_description
_atom_type_scat_dispersion_real
_atom_type_scat_dispersion_imag
_atom_type_scat_source
C C 0.0033 0.0016 'International Tables Vol C Tables 4.2.6.8 and 6.1.1.4'
H H 0.0000 0.0000 'International Tables Vol C Tables 4.2.6.8 and 6.1.1.4'
N N 0.0061 0.0033 'International Tables Vol C Tables 4.2.6.8 and 6.1.1.4'
S S 0.1246 0.1234 'International Tables Vol C Tables 4.2.6.8 and 6.1.1.4'
Cd Cd -0.8075 1.2024 'International Tables Vol C Tables 4.2.6.8 and 6.1.1.4'
Cl Cl 0.1484 0.1585 'International Tables Vol C Tables 4.2.6.8 and 6.1.1.4'

loop_
_geom_angle_atom_site_label_1
_geom_angle_atom_site_label_2
_geom_angle_atom_site_label_3
_geom_angle_site_symmetry_3
_geom_angle
_geom_angle_publ_flag
Cl1 Cd S . 105.34(2) yes
Cl2 Cd S . 106.020(10) yes
Cl1 Cd Cl2 . 103.63(3) yes
S Cd S 3 128.14(2) yes
Cd S C . 109.80(10) yes
S C N1 . 117.60(10) yes
S C N2 . 124.0(2) yes
N1 C N2 . 118.4(2) yes
C N1 H1A . 120.0(2) ?
C N1 H1B . 120.0(2) ?
H1A N1 H1B . 120.0(2) ?
C N2 H2A . 120.0(2) ?
C N2 H2B . 120.0(2) ?
H2A N2 H2B . 120.0(2) ?

loop_
_geom_bond_atom_site_label_1
_geom_bond_atom_site_label_2
_geom_bond_site_symmetry_2
_geom_bond_distance
_geom_bond_publ_flag
Cd S . 2.5170(10) yes
Cd Cl1 . 2.5530(10) yes
Cd Cl2 . 2.5290(10) yes
S C . 1.721(2) yes
C N1 . 1.323(3) yes
C N2 . 1.321(3) yes
N1 H1A . .86(2) ?
N1 H1B . .86(2) ?
N2 H2A . .86(2) ?
N2 H2B . .86(2) ?

loop_
_geom_hbond_atom_site_label_D
_geom_hbond_atom_site_label_H
_geom_hbond_atom_site_label_A
_geom_hbond_site_symmetry_A
_geom_hbond_distance_DH
_geom_hbond_distance_HA
_geom_hbond_distance_DA
_geom_hbond_angle_DHA
_geom_hbond_publ_flag
N2 H2B Cl2 1_555 0.86 2.40 3.254(2) 175 yes
N2 H2A Cl1 2_445 0.86 2.89 3.636(2) 147 yes
N1 H1A Cl1 2_445 0.86 2.60 3.418(2) 158 yes
N1 H1B Cl1 2_455 0.86 2.72 3.529(2) 157 yes

loop_
_geom_torsion_atom_site_label_1
_geom_torsion_atom_site_label_2
_geom_torsion_atom_site_label_3
_geom_torsion_atom_site_label_4
_geom_torsion_site_symmetry_1
_geom_torsion
_geom_torsion_publ_flag
Cl1 Cd S C . 78.50(10) yes
Cl2 Cd S C . -30.90(10) yes
Cd S C N1 . -160.2(2) yes
Cd S C N2 . 21.6(2) yes
S Cd S C 3 -157.10(10) yes
S C N1 H1A . -178.4(2) ?
S C N1 H1B . 1.6(4) ?
N2 C N1 H1A . 0.0(4) ?
N2 C N1 H1B . 180..0(3) ?
S C N2 H2A . 178.2(2) ?
S C N2 H2B . -1.8(3) ?
N1 C N2 H2A . 0.0(3) ?
N1 C N2 H2B . 180.0(2) ?
